data_4305263
loop_
_publ_author_name
'Xinyu Zhao'
'Dadong Liang'
'Shuxia Liu'
'Chunyan Sun'
'Ruige Cao'
'Chaoying Gao'
'Yuanhang Ren'
'Zhongmin Su'

_publ_section_title
;
Two Dawson-Templated Three-Dimensional Metal-Organic Frameworks Based on
Oxalate-Bridged Binuclear Cobalt(II)/Nickel(II) SBUs and Bpy Linkers
;
_journal_name_full 'Inorganic Chemistry'
_journal_page_first 7133
_journal_page_last 7138
_journal_paper_doi 10.1021/ic800131r
_journal_volume 47
_journal_year 2008
_chemical_formula_sum 'C52 H52 N10 Ni2 O70 P2 W18'
_chemical_formula_weight 5425.70
_chemical_name_systematic
; 
 ? 
;
_space_group_IT_number 11
_symmetry_cell_setting monoclinic
_symmetry_space_group_name_Hall '-P 2yb'
_symmetry_space_group_name_H-M 'P 1 21/m 1'
_atom_sites_solution_hydrogens geom
_atom_sites_solution_primary direct
_atom_sites_solution_secondary difmap
_audit_creation_method SHELXL-97
_cell_angle_alpha 90.00
_cell_angle_beta 110.5410(10)
_cell_angle_gamma 90.00
_cell_formula_units_Z 2
_cell_length_a 15.0721(9)
_cell_length_b 24.7694(14)
_cell_length_c 15.1707(9)
_cell_measurement_reflns_used 4642
_cell_measurement_temperature 293(2)
_cell_measurement_theta_max 27.17
_cell_measurement_theta_min 2.19
_cell_volume 5303.5(5)
_computing_cell_refinement 'Bruker SMART'
_computing_data_collection 'Bruker SMART'
_computing_data_reduction 'Bruker SAINT'
_computing_molecular_graphics 'Bruker SHELXTL'
_computing_publication_material 'Bruker SHELXTL'
_computing_structure_refinement 'SHELXL-97 (Sheldrick, 1997)'
_computing_structure_solution 'SHELXS-97 (Sheldrick, 1990)'
_diffrn_ambient_temperature 293(2)
_diffrn_measured_fraction_theta_full 0.995
_diffrn_measured_fraction_theta_max 0.995
_diffrn_measurement_device_type 'CCD area detector'
_diffrn_measurement_method 'phi and omega scans'
_diffrn_radiation_monochromator graphite
_diffrn_radiation_source 'fine-focus sealed tube'
_diffrn_radiation_type MoK\a
_diffrn_radiation_wavelength 0.71073
_diffrn_reflns_av_R_equivalents 0.0522
_diffrn_reflns_av_sigmaI/netI 0.0624
_diffrn_reflns_limit_h_max 18
_diffrn_reflns_limit_h_min -17
_diffrn_reflns_limit_k_max 29
_diffrn_reflns_limit_k_min -30
_diffrn_reflns_limit_l_max 18
_diffrn_reflns_limit_l_min -17
_diffrn_reflns_number 29424
_diffrn_reflns_theta_full 26.15
_diffrn_reflns_theta_max 26.15
_diffrn_reflns_theta_min 1.43
_exptl_absorpt_coefficient_mu 19.906
_exptl_absorpt_correction_T_max 0.137
_exptl_absorpt_correction_T_min 0.129
_exptl_absorpt_correction_type empirical
_exptl_crystal_colour cyan
_exptl_crystal_density_diffrn 3.398
_exptl_crystal_density_method 'not measured'
_exptl_crystal_description rectangle
_exptl_crystal_F_000 4824
_exptl_crystal_size_max 0.11
_exptl_crystal_size_mid 0.10
_exptl_crystal_size_min 0.10
_refine_diff_density_max 1.624
_refine_diff_density_min -1.846
_refine_diff_density_rms 0.270
_refine_ls_extinction_method none
_refine_ls_goodness_of_fit_ref 1.005
_refine_ls_matrix_type full
_refine_ls_number_parameters 655
_refine_ls_number_reflns 10810
_refine_ls_number_restraints 60
_refine_ls_restrained_S_all 1.006
_refine_ls_R_factor_all 0.0827
_refine_ls_R_factor_gt 0.0453
_refine_ls_shift/su_max 0.001
_refine_ls_shift/su_mean 0.000
_refine_ls_structure_factor_coef Fsqd
_refine_ls_weighting_details 'calc w=1/[\s^2^(Fo^2^)+(0.0523P)^2^+0.0000P] where P=(Fo^2^+2Fc^2^)/3'
_refine_ls_weighting_scheme calc
_refine_ls_wR_factor_gt 0.1036
_refine_ls_wR_factor_ref 0.1140
_reflns_number_gt 7023
_reflns_number_total 10810
_reflns_threshold_expression >2sigma(I)
_cod_data_source_file ic800131r-file003_2.cif
_cod_data_source_block NiPW
_cod_depositor_comments
;
The following automatic conversions were performed:
'_symmetry_cell_setting' value 'Monoclinic' changed to 'monoclinic'
according to '/home/saulius/struct/CIF-dictionaries/cif_core.dic'
dictionary named 'cif_core.dic' version 2.4.1 from 2010-06-29.

Automatic conversion script
Id: cif_fix_enum 1527 2010-12-29 10:47:43Z saulius 
;
_cod_database_code 4305263

loop_
_symmetry_equiv_pos_as_xyz
'x, y, z'
'-x, y+1/2, -z'
'-x, -y, -z'
'x, -y-1/2, z'

loop_
_atom_site_label
_atom_site_type_symbol
_atom_site_fract_x
_atom_site_fract_y
_atom_site_fract_z
_atom_site_U_iso_or_equiv
_atom_site_adp_type
_atom_site_occupancy
_atom_site_symmetry_multiplicity
_atom_site_calc_flag
_atom_site_refinement_flags
_atom_site_disorder_assembly
_atom_site_disorder_group
Ni1 Ni 0.39621(10) 0.52227(6) 0.10812(11) 0.0299(4) Uani 1 1 d . . .
P1 P -0.0063(3) 0.2500 0.3050(4) 0.0300(11) Uani 1 2 d S . .
P2 P 0.2726(3) 0.2500 0.3658(3) 0.0272(10) Uani 1 2 d S . .
W1 W 0.00316(3) 0.39247(2) 0.31425(4) 0.03955(16) Uani 1 1 d . . .
W2 W 0.26698(3) 0.39229(2) 0.37189(4) 0.03794(15) Uani 1 1 d . . .
W3 W 0.23487(4) 0.31799(2) 0.15398(4) 0.03752(14) Uani 1 1 d . . .
W4 W -0.02839(4) 0.31780(2) 0.09569(4) 0.04041(15) Uani 1 1 d . . .
W5 W 0.03013(4) 0.32422(2) 0.51272(5) 0.04482(16) Uani 1 1 d . . .
W6 W 0.46971(3) 0.31818(2) 0.34490(5) 0.04159(16) Uani 1 1 d . . .
W7 W 0.29438(4) 0.32442(2) 0.57069(4) 0.04503(16) Uani 1 1 d . . .
W8 W -0.22024(4) 0.31830(2) 0.19557(5) 0.05030(19) Uani 1 1 d . . .
W9 W 0.49788(5) 0.2500 0.54668(6) 0.0510(2) Uani 1 2 d S . .
W10 W -0.19387(5) 0.2500 0.39535(8) 0.0519(3) Uani 1 2 d S . .
C1 C 0.2095(9) 0.4959(6) 0.1301(11) 0.053(4) Uani 1 1 d . . .
H1 H 0.2483 0.4843 0.1894 0.064 Uiso 1 1 calc R . .
C2 C 0.1107(9) 0.4904(6) 0.1040(11) 0.055(4) Uani 1 1 d . . .
H2 H 0.0848 0.4778 0.1474 0.066 Uiso 1 1 calc R . .
C3 C 0.0527(8) 0.5035(5) 0.0144(9) 0.033(3) Uani 1 1 d . . .
C4 C 0.0945(8) 0.5225(6) -0.0440(10) 0.044(3) Uani 1 1 d . . .
H4 H 0.0571 0.5317 -0.1052 0.053 Uiso 1 1 calc R . .
C5 C 0.1927(8) 0.5289(5) -0.0158(10) 0.046(4) Uani 1 1 d . . .
H5 H 0.2196 0.5413 -0.0586 0.055 Uiso 1 1 calc R . .
C6 C 0.3227(11) 0.6363(6) 0.0807(15) 0.082(6) Uani 1 1 d . . .
C7 C 0.3223(10) 0.6918(6) 0.0819(14) 0.080(7) Uani 1 1 d . . .
H7 H 0.2652 0.7101 0.0562 0.096 Uiso 1 1 calc R . .
C8 C 0.4040(8) 0.7202(4) 0.1198(9) 0.034(3) Uani 1 1 d . . .
C9 C 0.4797(10) 0.6917(7) 0.1505(15) 0.086(7) Uani 1 1 d . . .
H9 H 0.5381 0.7091 0.1728 0.104 Uiso 1 1 calc R . .
C10 C 0.4768(11) 0.6332(5) 0.1515(14) 0.076(6) Uani 1 1 d . . .
H10 H 0.5323 0.6141 0.1821 0.091 Uiso 1 1 calc R . .
C11 C 0.5465(8) 0.4983(5) 0.0440(9) 0.034(3) Uani 1 1 d . . .
C12 C 0.4953(10) 0.4796(5) 0.2983(10) 0.051(4) Uani 1 1 d . . .
H12 H 0.5172 0.4556 0.2634 0.061 Uiso 1 1 calc R . .
C13 C 0.5207(9) 0.4728(5) 0.3942(10) 0.043(3) Uani 1 1 d . . .
H13 H 0.5616 0.4447 0.4226 0.052 Uiso 1 1 calc R . .
C14 C 0.4890(8) 0.5054(4) 0.4499(8) 0.032(3) Uani 1 1 d . . .
C15 C 0.4334(10) 0.5487(5) 0.4019(10) 0.050(4) Uani 1 1 d . . .
H15 H 0.4105 0.5735 0.4348 0.060 Uiso 1 1 calc R . .
C16 C 0.4123(9) 0.5550(5) 0.3070(10) 0.041(3) Uani 1 1 d . . .
H16 H 0.3774 0.5852 0.2782 0.050 Uiso 1 1 calc R . .
C17 C 0.7471(11) 0.4424(6) 0.3411(10) 0.071(5) Uiso 1 1 d D . .
H17 H 0.7225 0.4076 0.3348 0.085 Uiso 1 1 calc R . .
C18 C 0.7363(13) 0.4722(7) 0.2606(11) 0.100(7) Uiso 1 1 d D . .
H18 H 0.7046 0.4575 0.2016 0.119 Uiso 1 1 calc R . .
C20 C 0.8182(17) 0.5457(7) 0.3578(13) 0.146(10) Uiso 1 1 d D . .
H20 H 0.8430 0.5805 0.3640 0.175 Uiso 1 1 calc R . .
C21 C 0.8273(13) 0.5165(7) 0.4376(11) 0.101(7) Uiso 1 1 d D . .
H21 H 0.8560 0.5322 0.4965 0.121 Uiso 1 1 calc R . .
C22 C 0.8659(14) 0.4461(8) 0.5972(13) 0.124(8) Uiso 1 1 d D . .
H22 H 0.9008 0.4777 0.6035 0.148 Uiso 1 1 calc R . .
C23 C 0.8774(13) 0.4148(8) 0.6721(12) 0.110(8) Uiso 1 1 d D . .
H23 H 0.9234 0.4245 0.7291 0.132 Uiso 1 1 calc R . .
C25 C 0.7620(12) 0.3552(6) 0.5836(12) 0.087(6) Uiso 1 1 d D . .
H25 H 0.7240 0.3249 0.5783 0.105 Uiso 1 1 calc R . .
C26 C 0.7542(12) 0.3847(7) 0.5065(11) 0.095(6) Uiso 1 1 d D . .
H26 H 0.7142 0.3725 0.4481 0.114 Uiso 1 1 calc R . .
C27 C 0.7935(13) 0.4629(6) 0.4308(11) 0.086(6) Uiso 1 1 d D . .
C28 C 0.8022(11) 0.4314(6) 0.5107(11) 0.073(5) Uiso 1 1 d D . .
N1 N 0.4380(7) 0.5213(4) 0.2547(7) 0.032(2) Uani 1 1 d . . .
N2 N 0.2485(6) 0.5172(4) 0.0730(8) 0.036(3) Uani 1 1 d . . .
N3 N 0.3985(7) 0.6066(4) 0.1107(7) 0.031(2) Uani 1 1 d . . .
N4 N 0.8256(14) 0.3697(8) 0.6695(12) 0.142(8) Uiso 1 1 d D . .
N5 N 0.7733(11) 0.5248(6) 0.2686(11) 0.103(6) Uiso 1 1 d D . .
O1 O 0.0021(6) 0.3888(3) 0.4384(7) 0.048(3) Uani 1 1 d . . .
O2 O 0.1008(5) 0.3106(3) 0.1101(6) 0.038(2) Uani 1 1 d . . .
O3 O 0.1371(5) 0.3963(3) 0.3608(7) 0.045(2) Uani 1 1 d . . .
O4 O 0.3886(5) 0.3664(3) 0.3795(6) 0.040(2) Uani 1 1 d . . .
O5 O 0.2260(7) 0.2500 0.2613(8) 0.030(3) Uani 1 2 d S . .
O6 O 0.0111(7) 0.2500 0.2121(9) 0.035(3) Uani 1 2 d S . .
O7 O 0.1613(6) 0.3352(3) 0.5371(6) 0.042(2) Uani 1 1 d . . .
O8 O 0.0327(5) 0.3009(3) 0.3625(6) 0.035(2) Uani 1 1 d . . .
O9 O -0.0226(6) 0.4595(3) 0.2900(7) 0.056(3) Uani 1 1 d . . .
O10 O 0.2426(8) 0.2500 0.0967(9) 0.039(3) Uani 1 2 d S . .
O11 O 0.3025(6) 0.3887(3) 0.5032(7) 0.045(2) Uani 1 1 d . . .
O12 O 0.0082(5) 0.3666(3) 0.1978(6) 0.038(2) Uani 1 1 d . . .
O13 O 0.2739(8) 0.2500 0.5874(9) 0.043(3) Uani 1 2 d S . .
O14 O 0.4165(6) 0.3016(4) 0.5697(6) 0.045(2) Uani 1 1 d . . .
O15 O 0.3668(5) 0.3139(3) 0.2270(7) 0.040(2) Uani 1 1 d . . .
O16 O 0.0598(8) 0.2500 0.5419(10) 0.045(3) Uani 1 2 d S . .
O17 O -0.1161(7) 0.2500 0.2826(10) 0.041(3) Uani 1 2 d S . .
O18 O 0.2831(6) 0.4592(3) 0.3567(7) 0.049(3) Uani 1 1 d . . .
O19 O -0.1262(6) 0.3658(3) 0.2699(7) 0.046(2) Uani 1 1 d . . .
O20 O -0.0995(6) 0.3019(3) 0.4555(8) 0.056(3) Uani 1 1 d . . .
O21 O 0.0239(7) 0.3481(4) 0.6150(8) 0.062(3) Uani 1 1 d . . .
O22 O 0.5351(5) 0.3048(3) 0.4739(7) 0.045(2) Uani 1 1 d . . .
O23 O 0.2427(6) 0.3612(4) 0.0699(6) 0.049(2) Uani 1 1 d . . .
O24 O -0.1478(6) 0.3134(3) 0.1161(7) 0.048(3) Uani 1 1 d . . .
O25 O 0.3288(7) 0.3493(4) 0.6821(7) 0.059(3) Uani 1 1 d . . .
O26 O -0.3069(6) 0.3626(4) 0.1375(9) 0.068(4) Uani 1 1 d . . .
O27 O 0.5927(9) 0.2500 0.6487(12) 0.077(5) Uani 1 2 d S . .
O28 O 0.5122(7) 0.2500 0.3150(9) 0.043(3) Uani 1 2 d S . .
O29 O -0.0647(7) 0.3595(4) -0.0005(7) 0.055(3) Uani 1 1 d . . .
O30 O -0.2778(8) 0.2500 0.1475(10) 0.054(4) Uani 1 2 d S . .
O31 O -0.2548(6) 0.3041(3) 0.3039(8) 0.053(3) Uani 1 1 d . . .
O32 O -0.2607(10) 0.2500 0.4646(12) 0.069(5) Uani 1 2 d S . .
O33 O 0.2250(5) 0.3656(3) 0.2469(6) 0.038(2) Uani 1 1 d . . .
O34 O 0.3832(7) 0.2500 0.3920(8) 0.035(3) Uani 1 2 d S . .
O35 O -0.0565(8) 0.2500 0.0312(9) 0.045(3) Uani 1 2 d S . .
O36 O 0.2481(5) 0.3013(3) 0.4094(6) 0.034(2) Uani 1 1 d . . .
O38 O 0.3796(6) 0.5173(4) -0.0348(6) 0.045(2) Uani 1 1 d . . .
O39 O 0.5366(5) 0.5126(3) 0.1201(6) 0.039(2) Uani 1 1 d . . .
O37 O 0.5476(6) 0.3592(4) 0.3208(7) 0.047(2) Uiso 1 1 d . . .
O1W O 0.3889(6) 0.4370(4) 0.1052(8) 0.060(3) Uani 1 1 d . . .
H1WA H 0.3693 0.4206 0.1439 0.072 Uiso 1 1 d R . .
H1WB H 0.4257 0.4126 0.0985 0.072 Uiso 1 1 d R . .
O2W O 0.4961(11) 0.3644(6) 0.0611(12) 0.122(5) Uiso 1 1 d . . .
O3W O 0.5194(16) 0.2500 0.1302(18) 0.041(6) Uiso 0.50 2 d SP . .
O4W O 0.763(3) 0.5777(19) 0.153(4) 0.080(14) Uiso 0.25 1 d P . .

loop_
_atom_site_aniso_label
_atom_site_aniso_U_11
_atom_site_aniso_U_22
_atom_site_aniso_U_33
_atom_site_aniso_U_23
_atom_site_aniso_U_13
_atom_site_aniso_U_12
Ni1 0.0268(8) 0.0334(8) 0.0301(9) -0.0001(7) 0.0107(7) 0.0026(6)
P1 0.022(2) 0.021(2) 0.046(3) 0.000 0.009(2) 0.000
P2 0.023(2) 0.028(2) 0.028(3) 0.000 0.0062(18) 0.000
W1 0.0311(3) 0.0268(3) 0.0585(4) -0.0027(3) 0.0128(3) 0.0013(2)
W2 0.0314(3) 0.0313(3) 0.0496(4) -0.0045(3) 0.0122(2) -0.0046(2)
W3 0.0366(3) 0.0341(3) 0.0397(4) 0.0021(3) 0.0107(2) -0.0052(2)
W4 0.0339(3) 0.0314(3) 0.0453(4) 0.0039(3) 0.0006(2) 0.0006(2)
W5 0.0438(3) 0.0423(3) 0.0531(4) -0.0081(3) 0.0230(3) -0.0018(2)
W6 0.0256(3) 0.0399(3) 0.0576(4) -0.0036(3) 0.0124(2) -0.0053(2)
W7 0.0404(3) 0.0502(4) 0.0387(4) -0.0088(3) 0.0067(3) -0.0050(3)
W8 0.0243(3) 0.0339(3) 0.0835(5) 0.0050(3) 0.0074(3) 0.0040(2)
W9 0.0269(4) 0.0696(6) 0.0449(6) 0.000 -0.0016(4) 0.000
W10 0.0324(4) 0.0466(5) 0.0828(7) 0.000 0.0277(4) 0.000
C1 0.033(8) 0.082(11) 0.042(10) 0.008(8) 0.010(7) -0.014(7)
C2 0.040(8) 0.074(11) 0.052(11) 0.014(8) 0.017(7) -0.010(7)
C3 0.029(6) 0.033(7) 0.041(9) 0.000(6) 0.017(6) -0.005(5)
C4 0.031(7) 0.060(9) 0.042(9) 0.012(7) 0.012(6) 0.004(6)
C5 0.031(7) 0.059(9) 0.047(10) 0.018(8) 0.013(6) -0.001(6)
C6 0.050(10) 0.035(9) 0.135(19) -0.001(10) 0.002(10) -0.009(7)
C7 0.035(8) 0.038(8) 0.121(17) -0.013(9) -0.030(9) 0.009(6)
C8 0.039(7) 0.023(6) 0.028(8) 0.007(5) -0.005(5) 0.011(5)
C9 0.026(8) 0.063(11) 0.136(19) -0.015(11) -0.014(9) -0.006(7)
C10 0.048(9) 0.023(7) 0.137(18) -0.002(9) 0.008(10) 0.011(6)
C11 0.027(7) 0.043(7) 0.032(8) -0.003(6) 0.010(6) -0.008(5)
C12 0.075(10) 0.036(8) 0.043(10) 0.009(7) 0.024(8) 0.018(7)
C13 0.049(8) 0.039(8) 0.038(9) 0.009(7) 0.010(6) 0.020(6)
C14 0.033(6) 0.018(6) 0.035(7) -0.006(6) -0.001(6) -0.001(5)
C15 0.084(11) 0.039(8) 0.046(10) 0.009(7) 0.047(8) 0.025(7)
C16 0.063(9) 0.028(7) 0.040(9) 0.003(6) 0.028(7) 0.019(6)
N1 0.038(6) 0.029(5) 0.029(6) -0.001(5) 0.013(5) 0.000(4)
N2 0.022(5) 0.035(6) 0.044(7) -0.001(5) 0.003(5) 0.000(4)
N3 0.037(6) 0.033(6) 0.022(6) 0.006(5) 0.010(4) 0.001(5)
O1 0.041(5) 0.035(5) 0.068(7) -0.009(5) 0.021(5) 0.001(4)
O2 0.029(4) 0.033(5) 0.048(6) 0.004(4) 0.010(4) -0.002(4)
O3 0.032(5) 0.035(5) 0.058(7) 0.000(4) 0.005(4) -0.004(4)
O4 0.035(5) 0.033(5) 0.050(6) -0.008(4) 0.012(4) -0.006(4)
O5 0.024(6) 0.033(6) 0.031(7) 0.000 0.008(5) 0.000
O6 0.023(6) 0.026(6) 0.049(9) 0.000 0.004(5) 0.000
O7 0.042(5) 0.045(5) 0.041(6) -0.010(4) 0.017(4) -0.005(4)
O8 0.030(4) 0.030(4) 0.048(6) -0.008(4) 0.017(4) 0.000(3)
O9 0.051(6) 0.032(5) 0.070(8) 0.004(5) 0.006(5) 0.010(4)
O10 0.047(7) 0.037(7) 0.041(8) 0.000 0.027(6) 0.000
O11 0.037(5) 0.033(5) 0.062(7) -0.005(5) 0.015(4) -0.001(4)
O12 0.027(4) 0.033(5) 0.048(6) 0.002(4) 0.005(4) -0.002(3)
O13 0.038(7) 0.049(8) 0.048(9) 0.000 0.022(6) 0.000
O14 0.042(5) 0.052(6) 0.034(6) -0.007(5) 0.007(4) 0.000(4)
O15 0.033(5) 0.040(5) 0.046(6) -0.005(4) 0.012(4) -0.004(4)
O16 0.046(7) 0.043(7) 0.051(9) 0.000 0.023(6) 0.000
O17 0.021(6) 0.027(6) 0.072(10) 0.000 0.012(6) 0.000
O18 0.051(6) 0.036(5) 0.067(7) -0.012(5) 0.027(5) -0.009(4)
O19 0.038(5) 0.035(5) 0.066(7) -0.003(5) 0.019(5) 0.005(4)
O20 0.039(5) 0.039(5) 0.097(9) 0.000(5) 0.034(5) 0.005(4)
O21 0.068(7) 0.059(7) 0.066(8) -0.004(6) 0.030(6) 0.003(5)
O22 0.025(4) 0.047(5) 0.053(7) -0.010(5) 0.002(4) -0.008(4)
O23 0.060(6) 0.053(6) 0.036(6) 0.010(5) 0.021(5) -0.006(5)
O24 0.033(5) 0.031(5) 0.061(7) -0.002(5) -0.007(4) 0.000(4)
O25 0.066(7) 0.066(7) 0.043(7) -0.014(5) 0.017(5) -0.001(5)
O26 0.025(5) 0.047(6) 0.119(10) 0.009(6) 0.009(5) 0.008(4)
O27 0.038(8) 0.103(13) 0.077(13) 0.000 0.002(8) 0.000
O28 0.026(6) 0.046(7) 0.062(10) 0.000 0.022(6) 0.000
O29 0.063(6) 0.037(5) 0.052(7) 0.015(5) 0.003(5) 0.001(5)
O30 0.019(6) 0.050(8) 0.071(11) 0.000 -0.012(6) 0.000
O31 0.029(5) 0.034(5) 0.097(9) 0.000(5) 0.023(5) 0.009(4)
O32 0.053(9) 0.066(10) 0.098(14) 0.000 0.039(9) 0.000
O33 0.036(5) 0.035(5) 0.043(6) 0.007(4) 0.014(4) -0.001(4)
O34 0.029(6) 0.037(7) 0.039(8) 0.000 0.013(5) 0.000
O35 0.033(7) 0.033(7) 0.048(9) 0.000 -0.010(6) 0.000
O36 0.028(4) 0.039(5) 0.033(5) 0.000(4) 0.008(4) -0.002(3)
O38 0.036(5) 0.069(6) 0.039(6) -0.015(5) 0.023(4) 0.000(4)
O39 0.034(5) 0.051(5) 0.037(6) 0.002(5) 0.021(4) -0.001(4)
O1W 0.053(6) 0.048(6) 0.086(9) -0.010(6) 0.035(6) -0.003(5)

loop_
_atom_type_symbol
_atom_type_description
_atom_type_scat_dispersion_real
_atom_type_scat_dispersion_imag
_atom_type_scat_source
C C 0.0033 0.0016 'International Tables Vol C Tables 4.2.6.8 and 6.1.1.4'
N N 0.0061 0.0033 'International Tables Vol C Tables 4.2.6.8 and 6.1.1.4'
O O 0.0106 0.0060 'International Tables Vol C Tables 4.2.6.8 and 6.1.1.4'
P P 0.1023 0.0942 'International Tables Vol C Tables 4.2.6.8 and 6.1.1.4'
Ni Ni 0.3393 1.1124 'International Tables Vol C Tables 4.2.6.8 and 6.1.1.4'
W W -0.8490 6.8722 'International Tables Vol C Tables 4.2.6.8 and 6.1.1.4'
H H 0.0000 0.0000 'International Tables Vol C Tables 4.2.6.8 and 6.1.1.4'

loop_
_geom_angle_atom_site_label_1
_geom_angle_atom_site_label_2
_geom_angle_atom_site_label_3
_geom_angle
_geom_angle_site_symmetry_1
_geom_angle_site_symmetry_3
_geom_angle_publ_flag
O39 Ni1 N1 89.3(4) . . ?
O39 Ni1 N3 95.9(4) . . ?
N1 Ni1 N3 89.7(4) . . ?
O39 Ni1 O38 80.3(3) . . ?
N1 Ni1 O38 169.2(4) . . ?
N3 Ni1 O38 94.2(4) . . ?
O39 Ni1 N2 166.5(4) . . ?
N1 Ni1 N2 99.6(4) . . ?
N3 Ni1 N2 94.3(4) . . ?
O38 Ni1 N2 90.1(4) . . ?
O39 Ni1 O1W 86.0(3) . . ?
N1 Ni1 O1W 90.3(4) . . ?
N3 Ni1 O1W 178.0(4) . . ?
O38 Ni1 O1W 86.1(4) . . ?
N2 Ni1 O1W 83.8(4) . . ?
O6 P1 O8 111.8(4) . . ?
O6 P1 O8 111.8(4) . 4_565 ?
O8 P1 O8 111.2(7) . 4_565 ?
O6 P1 O17 108.1(7) . . ?
O8 P1 O17 106.8(4) . . ?
O8 P1 O17 106.8(4) 4_565 . ?
O5 P2 O36 111.3(4) . . ?
O5 P2 O36 111.3(4) . 4_565 ?
O36 P2 O36 111.6(7) . 4_565 ?
O5 P2 O34 109.3(7) . . ?
O36 P2 O34 106.5(4) . . ?
O36 P2 O34 106.5(4) 4_565 . ?
O9 W1 O1 100.4(4) . . ?
O9 W1 O3 99.4(4) . . ?
O1 W1 O3 90.6(4) . . ?
O9 W1 O12 101.9(4) . . ?
O1 W1 O12 157.5(3) . . ?
O3 W1 O12 88.8(4) . . ?
O9 W1 O19 97.5(4) . . ?
O1 W1 O19 88.3(4) . . ?
O3 W1 O19 163.0(3) . . ?
O12 W1 O19 85.7(4) . . ?
O9 W1 O8 173.5(4) . . ?
O1 W1 O8 73.3(3) . . ?
O3 W1 O8 82.7(3) . . ?
O12 W1 O8 84.3(3) . . ?
O19 W1 O8 80.7(3) . . ?
O18 W2 O11 100.9(4) . . ?
O18 W2 O33 102.6(4) . . ?
O11 W2 O33 156.5(3) . . ?
O18 W2 O4 99.0(4) . . ?
O11 W2 O4 90.5(4) . . ?
O33 W2 O4 85.4(4) . . ?
O18 W2 O3 97.4(4) . . ?
O11 W2 O3 89.9(4) . . ?
O33 W2 O3 87.6(4) . . ?
O4 W2 O3 163.3(3) . . ?
O18 W2 O36 174.2(4) . . ?
O11 W2 O36 73.3(3) . . ?
O33 W2 O36 83.2(3) . . ?
O4 W2 O36 81.9(3) . . ?
O3 W2 O36 82.2(3) . . ?
O23 W3 O33 102.3(4) . . ?
O23 W3 O2 98.3(4) . . ?
O33 W3 O2 88.2(4) . . ?
O23 W3 O15 97.8(4) . . ?
O33 W3 O15 86.5(4) . . ?
O2 W3 O15 163.8(4) . . ?
O23 W3 O10 100.5(5) . . ?
O33 W3 O10 157.3(4) . . ?
O2 W3 O10 89.0(4) . . ?
O15 W3 O10 90.0(4) . . ?
O23 W3 O5 173.9(4) . . ?
O33 W3 O5 83.8(3) . . ?
O2 W3 O5 82.1(3) . . ?
O15 W3 O5 82.1(4) . . ?
O10 W3 O5 73.5(4) . . ?
O29 W4 O12 103.1(4) . . ?
O29 W4 O2 99.4(4) . . ?
O12 W4 O2 88.5(4) . . ?
O29 W4 O35 98.4(5) . . ?
O12 W4 O35 158.3(4) . . ?
O2 W4 O35 90.6(4) . . ?
O29 W4 O24 97.7(4) . . ?
O12 W4 O24 85.7(4) . . ?
O2 W4 O24 162.8(4) . . ?
O35 W4 O24 88.8(5) . . ?
O29 W4 O6 171.4(4) . . ?
O12 W4 O6 85.2(3) . . ?
O2 W4 O6 82.3(4) . . ?
O35 W4 O6 73.2(4) . . ?
O24 W4 O6 81.0(4) . . ?
O21 W5 O7 99.2(4) . . ?
O21 W5 O16 102.0(5) . . ?
O7 W5 O16 87.1(4) . . ?
O21 W5 O1 100.1(4) . . ?
O7 W5 O1 89.6(4) . . ?
O16 W5 O1 157.9(5) . . ?
O21 W5 O20 98.1(5) . . ?
O7 W5 O20 162.6(4) . . ?
O16 W5 O20 86.9(4) . . ?
O1 W5 O20 89.8(4) . . ?
O21 W5 O8 173.3(4) . . ?
O7 W5 O8 81.6(3) . . ?
O16 W5 O8 84.7(4) . . ?
O1 W5 O8 73.2(3) . . ?
O20 W5 O8 81.5(4) . . ?
O37 W6 O22 100.4(4) . . ?
O37 W6 O4 104.1(4) . . ?
O22 W6 O4 88.6(4) . . ?
O37 W6 O15 103.2(4) . . ?
O22 W6 O15 156.4(4) . . ?
O4 W6 O15 84.5(4) . . ?
O37 W6 O28 99.4(4) . . ?
O22 W6 O28 89.7(5) . . ?
O4 W6 O28 156.3(4) . . ?
O15 W6 O28 87.6(4) . . ?
O37 W6 O34 169.8(4) . . ?
O22 W6 O34 73.0(4) . . ?
O4 W6 O34 83.7(3) . . ?
O15 W6 O34 83.8(4) . . ?
O28 W6 O34 73.2(4) . . ?
O25 W7 O13 103.1(5) . . ?
O25 W7 O7 98.1(4) . . ?
O13 W7 O7 88.1(4) . . ?
O25 W7 O11 100.1(5) . . ?
O13 W7 O11 156.8(5) . . ?
O7 W7 O11 89.9(4) . . ?
O25 W7 O14 98.8(4) . . ?
O13 W7 O14 85.2(4) . . ?
O7 W7 O14 162.8(4) . . ?
O11 W7 O14 89.9(4) . . ?
O25 W7 O36 172.6(4) . . ?
O13 W7 O36 84.3(4) . . ?
O7 W7 O36 81.8(3) . . ?
O11 W7 O36 72.6(3) . . ?
O14 W7 O36 81.8(3) . . ?
O26 W8 O19 100.8(4) . . ?
O26 W8 O24 102.8(5) . . ?
O19 W8 O24 86.6(4) . . ?
O26 W8 O31 99.9(5) . . ?
O19 W8 O31 88.6(4) . . ?
O24 W8 O31 157.3(3) . . ?
O26 W8 O30 102.1(4) . . ?
O19 W8 O30 157.1(4) . . ?
O24 W8 O30 89.2(5) . . ?
O31 W8 O30 86.6(5) . . ?
O26 W8 O17 171.8(4) . . ?
O19 W8 O17 84.3(3) . . ?
O24 W8 O17 83.8(4) . . ?
O31 W8 O17 73.6(4) . . ?
O30 W8 O17 72.9(3) . . ?
O27 W9 O14 103.0(5) . 4_565 ?
O27 W9 O14 103.0(5) . . ?
O14 W9 O14 85.3(5) 4_565 . ?
O27 W9 O22 101.4(5) . 4_565 ?
O14 W9 O22 88.2(4) 4_565 4_565 ?
O14 W9 O22 155.5(4) . 4_565 ?
O27 W9 O22 101.4(5) . . ?
O14 W9 O22 155.5(4) 4_565 . ?
O14 W9 O22 88.2(4) . . ?
O22 W9 O22 88.1(5) 4_565 . ?
O27 W9 O34 170.9(6) . . ?
O14 W9 O34 83.6(3) 4_565 . ?
O14 W9 O34 83.6(3) . . ?
O22 W9 O34 72.3(3) 4_565 . ?
O22 W9 O34 72.3(3) . . ?
O32 W10 O20 102.2(5) . . ?
O32 W10 O20 102.2(5) . 4_565 ?
O20 W10 O20 85.3(5) . 4_565 ?
O32 W10 O31 102.2(5) . 4_565 ?
O20 W10 O31 155.6(4) . 4_565 ?
O20 W10 O31 87.9(4) 4_565 4_565 ?
O32 W10 O31 102.2(5) . . ?
O20 W10 O31 87.9(4) . . ?
O20 W10 O31 155.6(4) 4_565 . ?
O31 W10 O31 88.7(6) 4_565 . ?
O32 W10 O17 173.4(6) . . ?
O20 W10 O17 82.6(4) . . ?
O20 W10 O17 82.6(4) 4_565 . ?
O31 W10 O17 73.3(3) 4_565 . ?
O31 W10 O17 73.3(3) . . ?
N2 C1 C2 121.8(13) . . ?
C3 C2 C1 120.1(13) . . ?
C4 C3 C2 116.9(12) . . ?
C4 C3 C3 122.8(15) . 3_565 ?
C2 C3 C3 120.3(15) . 3_565 ?
C3 C4 C5 122.1(13) . . ?
N2 C5 C4 120.3(13) . . ?
N3 C6 C7 124.6(13) . . ?
C8 C7 C6 121.2(13) . . ?
C9 C8 C7 115.2(12) . . ?
C9 C8 C8 123.4(9) . 4_575 ?
C7 C8 C8 121.3(7) . 4_575 ?
C8 C9 C10 121.9(13) . . ?
N3 C10 C9 121.7(13) . . ?
O38 C11 O39 126.3(11) 3_665 . ?
O38 C11 C11 119.6(15) 3_665 3_665 ?
O39 C11 C11 114.1(13) . 3_665 ?
N1 C12 C13 120.0(13) . . ?
C14 C13 C12 123.4(12) . . ?
C13 C14 C15 114.0(12) . . ?
C13 C14 C14 122.1(13) . 3_666 ?
C15 C14 C14 123.9(14) . 3_666 ?
C16 C15 C14 120.7(12) . . ?
N1 C16 C15 124.0(12) . . ?
C18 C17 C27 122.1(9) . . ?
C17 C18 N5 119.9(9) . . ?
C21 C20 N5 121.8(10) . . ?
C20 C21 C27 120.6(10) . . ?
C23 C22 C28 119.8(10) . . ?
C22 C23 N4 123.5(10) . . ?
C26 C25 N4 120.2(10) . . ?
C25 C26 C28 122.6(10) . . ?
C17 C27 C21 117.3(9) . . ?
C17 C27 C28 120.2(14) . . ?
C21 C27 C28 122.4(14) . . ?
C26 C28 C22 117.0(9) . . ?
C26 C28 C27 123.1(14) . . ?
C22 C28 C27 119.8(14) . . ?
C16 N1 C12 117.7(12) . . ?
C16 N1 Ni1 126.8(9) . . ?
C12 N1 Ni1 115.4(9) . . ?
C1 N2 C5 118.6(11) . . ?
C1 N2 Ni1 122.3(9) . . ?
C5 N2 Ni1 118.4(9) . . ?
C6 N3 C10 114.8(11) . . ?
C6 N3 Ni1 123.5(9) . . ?
C10 N3 Ni1 121.4(8) . . ?
C23 N4 C25 116.6(10) . . ?
C20 N5 C18 118.3(9) . . ?
W1 O1 W5 123.3(4) . . ?
W4 O2 W3 163.0(5) . . ?
W1 O3 W2 163.2(6) . . ?
W2 O4 W6 152.6(5) . . ?
P2 O5 W3 127.5(3) . 4_565 ?
P2 O5 W3 127.5(3) . . ?
W3 O5 W3 90.2(4) 4_565 . ?
P1 O6 W4 127.9(3) . 4_565 ?
P1 O6 W4 127.9(3) . . ?
W4 O6 W4 90.9(4) 4_565 . ?
W5 O7 W7 163.2(5) . . ?
P1 O8 W5 128.1(5) . . ?
P1 O8 W1 128.2(5) . . ?
W5 O8 W1 90.0(3) . . ?
W3 O10 W3 122.9(7) . 4_565 ?
W2 O11 W7 123.9(4) . . ?
W4 O12 W1 151.8(5) . . ?
W7 O13 W7 151.8(7) . 4_565 ?
W9 O14 W7 152.0(5) . . ?
W3 O15 W6 151.1(5) . . ?
W5 O16 W5 149.2(7) 4_565 . ?
P1 O17 W8 124.3(4) . 4_565 ?
P1 O17 W8 124.3(4) . . ?
W8 O17 W8 91.1(4) 4_565 . ?
P1 O17 W10 126.2(7) . . ?
W8 O17 W10 90.2(3) 4_565 . ?
W8 O17 W10 90.2(3) . . ?
W8 O19 W1 150.9(5) . . ?
W10 O20 W5 152.3(5) . . ?
W6 O22 W9 124.1(4) . . ?
W8 O24 W4 151.1(5) . . ?
W6 O28 W6 123.6(6) . 4_565 ?
W8 O30 W8 123.1(6) . 4_565 ?
W10 O31 W8 122.8(4) . . ?
W3 O33 W2 151.8(5) . . ?
P2 O34 W9 126.1(7) . . ?
P2 O34 W6 124.4(4) . 4_565 ?
W9 O34 W6 90.6(3) . 4_565 ?
P2 O34 W6 124.4(4) . . ?
W9 O34 W6 90.6(3) . . ?
W6 O34 W6 89.9(4) 4_565 . ?
W4 O35 W4 122.6(7) . 4_565 ?
P2 O36 W2 128.1(5) . . ?
P2 O36 W7 128.1(5) . . ?
W2 O36 W7 90.1(3) . . ?
C11 O38 Ni1 110.6(8) 3_665 . ?
C11 O39 Ni1 113.3(7) . . ?

loop_
_geom_bond_atom_site_label_1
_geom_bond_atom_site_label_2
_geom_bond_distance
_geom_bond_site_symmetry_2
_geom_bond_publ_flag
Ni1 O39 2.073(8) . ?
Ni1 N1 2.088(10) . ?
Ni1 N3 2.089(10) . ?
Ni1 O38 2.097(9) . ?
Ni1 N2 2.103(9) . ?
Ni1 O1W 2.113(9) . ?
P1 O6 1.521(13) . ?
P1 O8 1.529(8) . ?
P1 O8 1.529(8) 4_565 ?
P1 O17 1.568(11) . ?
P2 O5 1.492(12) . ?
P2 O36 1.536(9) . ?
P2 O36 1.536(9) 4_565 ?
P2 O34 1.572(11) . ?
W1 O9 1.714(8) . ?
W1 O1 1.891(10) . ?
W1 O3 1.893(8) . ?
W1 O12 1.906(9) . ?
W1 O19 1.942(8) . ?
W1 O8 2.376(8) . ?
W2 O18 1.701(9) . ?
W2 O11 1.875(10) . ?
W2 O33 1.896(9) . ?
W2 O4 1.907(8) . ?
W2 O3 1.908(8) . ?
W2 O36 2.366(8) . ?
W3 O23 1.701(9) . ?
W3 O33 1.883(9) . ?
W3 O2 1.901(7) . ?
W3 O15 1.910(8) . ?
W3 O10 1.917(6) . ?
W3 O5 2.378(8) . ?
W4 O29 1.713(9) . ?
W4 O12 1.888(9) . ?
W4 O2 1.890(8) . ?
W4 O35 1.915(6) . ?
W4 O24 1.933(9) . ?
W4 O6 2.357(9) . ?
W5 O21 1.694(11) . ?
W5 O7 1.899(8) . ?
W5 O16 1.907(3) . ?
W5 O1 1.916(9) . ?
W5 O20 1.921(9) . ?
W5 O8 2.365(9) . ?
W6 O37 1.687(9) . ?
W6 O22 1.886(9) . ?
W6 O4 1.910(8) . ?
W6 O15 1.916(8) . ?
W6 O28 1.916(6) . ?
W6 O34 2.391(8) . ?
W7 O25 1.699(10) . ?
W7 O13 1.901(3) . ?
W7 O7 1.907(8) . ?
W7 O11 1.919(9) . ?
W7 O14 1.931(9) . ?
W7 O36 2.367(9) . ?
W8 O26 1.696(9) . ?
W8 O19 1.882(9) . ?
W8 O24 1.894(11) . ?
W8 O31 1.923(11) . ?
W8 O30 1.924(5) . ?
W8 O17 2.370(8) . ?
W9 O27 1.699(14) . ?
W9 O14 1.887(9) 4_565 ?
W9 O14 1.887(9) . ?
W9 O22 1.952(9) 4_565 ?
W9 O22 1.952(9) . ?
W9 O34 2.377(11) . ?
W10 O32 1.691(15) . ?
W10 O20 1.896(9) . ?
W10 O20 1.896(9) 4_565 ?
W10 O31 1.915(10) 4_565 ?
W10 O31 1.915(10) . ?
W10 O17 2.388(13) . ?
C1 N2 1.316(17) . ?
C1 C2 1.406(17) . ?
C2 C3 1.372(18) . ?
C3 C4 1.341(17) . ?
C3 C3 1.50(2) 3_565 ?
C4 C5 1.398(16) . ?
C5 N2 1.346(16) . ?
C6 N3 1.300(17) . ?
C6 C7 1.375(19) . ?
C7 C8 1.359(17) . ?
C8 C9 1.282(17) . ?
C8 C8 1.47(2) 4_575 ?
C9 C10 1.45(2) . ?
C10 N3 1.302(16) . ?
C11 O38 1.233(14) 3_665 ?
C11 O39 1.265(15) . ?
C11 C11 1.56(2) 3_665 ?
C12 N1 1.360(15) . ?
C12 C13 1.378(18) . ?
C13 C14 1.371(17) . ?
C14 C15 1.398(16) . ?
C14 C14 1.46(2) 3_666 ?
C15 C16 1.370(18) . ?
C16 N1 1.301(15) . ?
C17 C18 1.386(13) . ?
C17 C27 1.390(13) . ?
C18 N5 1.406(13) . ?
C20 C21 1.376(13) . ?
C20 N5 1.384(13) . ?
C21 C27 1.414(13) . ?
C22 C23 1.335(13) . ?
C22 C28 1.376(13) . ?
C23 N4 1.355(13) . ?
C25 C26 1.348(13) . ?
C25 N4 1.368(13) . ?
C26 C28 1.353(13) . ?
C27 C28 1.408(19) . ?
O5 W3 2.378(8) 4_565 ?
O6 W4 2.357(9) 4_565 ?
O10 W3 1.917(6) 4_565 ?
O13 W7 1.901(3) 4_565 ?
O16 W5 1.907(3) 4_565 ?
O17 W8 2.370(8) 4_565 ?
O28 W6 1.916(6) 4_565 ?
O30 W8 1.924(5) 4_565 ?
O34 W6 2.391(8) 4_565 ?
O35 W4 1.915(6) 4_565 ?
O38 C11 1.233(14) 3_665 ?

loop_
_geom_hbond_atom_site_label_D
_geom_hbond_atom_site_label_H
_geom_hbond_atom_site_label_A
_geom_hbond_distance_DH
_geom_hbond_distance_HA
_geom_hbond_distance_DA
_geom_hbond_angle_DHA
_geom_hbond_site_symmetry_A
O1W H1WB O2W 0.85 1.82 2.656(18) 169.1 .
